data_1502311
loop_
_publ_author_name
'Briones, John F.'
'Davies, Huw M. L.'

_publ_section_title
;
 Silver triflate-catalyzed cyclopropenation of internal alkynes with
 donor-/acceptor-substituted diazo compounds.
;
_journal_issue 15
_journal_name_full 'Organic letters'
_journal_page_first 3984
_journal_page_last 3987
_journal_paper_doi 10.1021/ol201503j
_journal_volume 13
_journal_year 2011
_chemical_formula_sum 'C19 H18 O2'
_chemical_formula_weight 278.33
_chemical_name_systematic
; 
 ? 
;
_space_group_IT_number 14
_symmetry_cell_setting monoclinic
_symmetry_space_group_name_Hall '-P 2ybc'
_symmetry_space_group_name_H-M 'P 1 21/c 1'
_atom_sites_solution_hydrogens geom
_atom_sites_solution_primary direct
_atom_sites_solution_secondary difmap
_audit_creation_method SHELXL-97
_cell_angle_alpha 90.00
_cell_angle_beta 93.905(2)
_cell_angle_gamma 90.00
_cell_formula_units_Z 4
_cell_length_a 9.9829(3)
_cell_length_b 7.6696(3)
_cell_length_c 19.7014(6)
_cell_measurement_reflns_used 5916
_cell_measurement_temperature 173(2)
_cell_measurement_theta_max 67.58
_cell_measurement_theta_min 4.44
_cell_volume 1504.93(9)
_computing_cell_refinement 'Bruker SMART'
_computing_data_collection 'Bruker SMART'
_computing_data_reduction 'Bruker SAINT'
_computing_molecular_graphics 'Bruker SHELXTL'
_computing_publication_material 'Bruker SHELXTL'
_computing_structure_refinement 'SHELXL-97 (Sheldrick, 1997)'
_computing_structure_solution 'SHELXS-97 (Sheldrick, 1990)'
_diffrn_ambient_temperature 173(2)
_diffrn_measured_fraction_theta_full 0.962
_diffrn_measured_fraction_theta_max 0.962
_diffrn_measurement_device_type 'CCD area detector'
_diffrn_measurement_method 'phi and omega scans'
_diffrn_radiation_monochromator graphite
_diffrn_radiation_source 'fine-focus sealed tube'
_diffrn_radiation_type CuK\a
_diffrn_radiation_wavelength 1.54178
_diffrn_reflns_av_R_equivalents 0.0151
_diffrn_reflns_av_sigmaI/netI 0.0117
_diffrn_reflns_limit_h_max 11
_diffrn_reflns_limit_h_min -11
_diffrn_reflns_limit_k_max 8
_diffrn_reflns_limit_k_min -9
_diffrn_reflns_limit_l_max 23
_diffrn_reflns_limit_l_min -23
_diffrn_reflns_number 9492
_diffrn_reflns_theta_full 67.83
_diffrn_reflns_theta_max 67.83
_diffrn_reflns_theta_min 4.44
_exptl_absorpt_coefficient_mu 0.619
_exptl_absorpt_correction_T_max 0.8915
_exptl_absorpt_correction_T_min 0.8361
_exptl_absorpt_correction_type multi-scan
_exptl_absorpt_process_details SADABS
_exptl_crystal_colour colourless
_exptl_crystal_density_diffrn 1.228
_exptl_crystal_density_method 'not measured'
_exptl_crystal_description block
_exptl_crystal_F_000 592
_exptl_crystal_size_max 0.30
_exptl_crystal_size_mid 0.26
_exptl_crystal_size_min 0.19
_refine_diff_density_max 0.169
_refine_diff_density_min -0.204
_refine_diff_density_rms 0.045
_refine_ls_extinction_method none
_refine_ls_goodness_of_fit_ref 1.067
_refine_ls_hydrogen_treatment constr
_refine_ls_matrix_type full
_refine_ls_number_parameters 190
_refine_ls_number_reflns 2620
_refine_ls_number_restraints 0
_refine_ls_restrained_S_all 1.067
_refine_ls_R_factor_all 0.0369
_refine_ls_R_factor_gt 0.0356
_refine_ls_shift/su_max 0.000
_refine_ls_shift/su_mean 0.000
_refine_ls_structure_factor_coef Fsqd
_refine_ls_weighting_details 'calc w=1/[\s^2^(Fo^2^)+(0.0500P)^2^+0.3500P] where P=(Fo^2^+2Fc^2^)/3'
_refine_ls_weighting_scheme calc
_refine_ls_wR_factor_gt 0.0932
_refine_ls_wR_factor_ref 0.0944
_reflns_number_gt 2504
_reflns_number_total 2620
_reflns_threshold_expression >2sigma(I)
_cod_data_source_file ol201503j_si_002.cif
_cod_data_source_block 626s
_cod_depositor_comments
;
The following automatic conversions were performed:

'_symmetry_cell_setting' value 'Monoclinic' changed to 'monoclinic'
according to /home/saulius/struct/CIF-dictionaries/cif_core.dic
dictionary named 'cif_core.dic' version 2.4.1 from 2010-06-29.

Automatic conversion script
Id: cif_fix_values 1715 2011-07-08 13:25:40Z adriana 
;
_cod_original_sg_symbol_H-M P2(1)/c
_cod_database_code 1502311

loop_
_symmetry_equiv_pos_as_xyz
'x, y, z'
'-x, y+1/2, -z+1/2'
'-x, -y, -z'
'x, -y-1/2, z-1/2'

loop_
_atom_site_label
_atom_site_type_symbol
_atom_site_fract_x
_atom_site_fract_y
_atom_site_fract_z
_atom_site_U_iso_or_equiv
_atom_site_adp_type
_atom_site_occupancy
_atom_site_symmetry_multiplicity
_atom_site_calc_flag
_atom_site_refinement_flags
C1 C 0.76128(10) 0.12528(14) 0.06887(5) 0.0273(2) Uani 1 1 d .
C2 C 0.82353(11) 0.24003(14) 0.12543(6) 0.0293(3) Uani 1 1 d .
C3 C 0.69459(11) 0.22332(14) 0.12445(5) 0.0282(2) Uani 1 1 d .
C4 C 0.56497(11) 0.24197(13) 0.15261(5) 0.0272(2) Uani 1 1 d .
C5 C 0.45244(12) 0.15862(14) 0.12205(6) 0.0309(3) Uani 1 1 d .
H5A H 0.4595 0.0958 0.0809 0.037 Uiso 1 1 calc R
C6 C 0.33034(12) 0.16679(16) 0.15135(6) 0.0349(3) Uani 1 1 d .
H6A H 0.2539 0.1103 0.1301 0.042 Uiso 1 1 calc R
C7 C 0.31954(12) 0.25700(15) 0.21153(6) 0.0347(3) Uani 1 1 d .
H7A H 0.2361 0.2612 0.2319 0.042 Uiso 1 1 calc R
C8 C 0.43100(12) 0.34136(15) 0.24201(6) 0.0349(3) Uani 1 1 d .
H8A H 0.4235 0.4037 0.2832 0.042 Uiso 1 1 calc R
C9 C 0.55275(12) 0.33527(14) 0.21278(6) 0.0312(3) Uani 1 1 d .
H9A H 0.6283 0.3946 0.2336 0.037 Uiso 1 1 calc R
C10 C 0.77539(10) -0.06772(15) 0.08022(5) 0.0287(3) Uani 1 1 d .
C11 C 0.76213(15) -0.34597(16) 0.02856(8) 0.0467(3) Uani 1 1 d .
H11A H 0.7465 -0.3991 -0.0165 0.070 Uiso 1 1 calc R
H11B H 0.6932 -0.3859 0.0581 0.070 Uiso 1 1 calc R
H11C H 0.8510 -0.3800 0.0483 0.070 Uiso 1 1 calc R
C12 C 0.95519(11) 0.30394(16) 0.15378(6) 0.0341(3) Uani 1 1 d .
H12A H 1.0019 0.3621 0.1173 0.041 Uiso 1 1 calc R
H12B H 1.0105 0.2032 0.1700 0.041 Uiso 1 1 calc R
C13 C 0.94359(13) 0.43092(18) 0.21216(6) 0.0415(3) Uani 1 1 d .
H13A H 1.0335 0.4689 0.2291 0.062 Uiso 1 1 calc R
H13B H 0.8990 0.3735 0.2489 0.062 Uiso 1 1 calc R
H13C H 0.8908 0.5324 0.1962 0.062 Uiso 1 1 calc R
C14 C 0.75421(11) 0.19098(14) -0.00334(5) 0.0277(2) Uani 1 1 d .
C15 C 0.86991(12) 0.19358(15) -0.03904(6) 0.0336(3) Uani 1 1 d .
H15A H 0.9518 0.1505 -0.0180 0.040 Uiso 1 1 calc R
C16 C 0.86737(13) 0.25806(16) -0.10484(6) 0.0382(3) Uani 1 1 d .
H16A H 0.9471 0.2588 -0.1286 0.046 Uiso 1 1 calc R
C17 C 0.74872(14) 0.32140(16) -0.13597(6) 0.0385(3) Uani 1 1 d .
H17A H 0.7467 0.3655 -0.1811 0.046 Uiso 1 1 calc R
C18 C 0.63340(13) 0.32011(16) -0.10111(6) 0.0385(3) Uani 1 1 d .
H18A H 0.5519 0.3636 -0.1223 0.046 Uiso 1 1 calc R
C19 C 0.63586(12) 0.25558(15) -0.03519(6) 0.0333(3) Uani 1 1 d .
H19A H 0.5559 0.2555 -0.0116 0.040 Uiso 1 1 calc R
O1 O 0.79979(10) -0.13533(12) 0.13492(4) 0.0428(2) Uani 1 1 d .
O2 O 0.75568(9) -0.15825(10) 0.02229(4) 0.0379(2) Uani 1 1 d .

loop_
_atom_site_aniso_label
_atom_site_aniso_U_11
_atom_site_aniso_U_22
_atom_site_aniso_U_33
_atom_site_aniso_U_23
_atom_site_aniso_U_13
_atom_site_aniso_U_12
C1 0.0276(5) 0.0260(6) 0.0281(5) -0.0003(4) -0.0004(4) 0.0006(4)
C2 0.0329(6) 0.0268(6) 0.0280(6) 0.0003(4) -0.0006(4) 0.0005(4)
C3 0.0327(6) 0.0249(5) 0.0265(5) -0.0008(4) -0.0019(4) 0.0006(4)
C4 0.0311(6) 0.0218(5) 0.0284(5) 0.0018(4) -0.0013(4) 0.0020(4)
C5 0.0357(6) 0.0268(6) 0.0297(6) -0.0025(4) -0.0015(5) -0.0011(4)
C6 0.0314(6) 0.0330(6) 0.0396(6) 0.0014(5) -0.0032(5) -0.0040(5)
C7 0.0326(6) 0.0334(6) 0.0384(6) 0.0048(5) 0.0051(5) 0.0043(5)
C8 0.0422(7) 0.0319(6) 0.0305(6) -0.0031(5) 0.0019(5) 0.0061(5)
C9 0.0347(6) 0.0268(6) 0.0312(6) -0.0030(4) -0.0043(5) 0.0003(4)
C10 0.0268(5) 0.0291(6) 0.0301(6) 0.0018(4) 0.0021(4) 0.0007(4)
C11 0.0598(9) 0.0229(6) 0.0560(8) -0.0015(5) -0.0063(7) -0.0010(6)
C12 0.0297(6) 0.0362(6) 0.0358(6) 0.0001(5) -0.0012(5) -0.0027(5)
C13 0.0377(7) 0.0491(8) 0.0371(7) -0.0066(6) -0.0016(5) -0.0096(6)
C14 0.0342(6) 0.0197(5) 0.0286(6) -0.0018(4) -0.0014(4) -0.0021(4)
C15 0.0352(6) 0.0315(6) 0.0338(6) 0.0026(5) -0.0009(5) 0.0003(5)
C16 0.0439(7) 0.0359(7) 0.0352(6) 0.0025(5) 0.0059(5) -0.0039(5)
C17 0.0562(8) 0.0299(6) 0.0287(6) 0.0034(5) -0.0018(5) -0.0031(5)
C18 0.0450(7) 0.0325(6) 0.0363(6) 0.0021(5) -0.0092(5) 0.0040(5)
C19 0.0359(6) 0.0290(6) 0.0345(6) -0.0002(5) -0.0010(5) 0.0014(5)
O1 0.0604(6) 0.0349(5) 0.0330(5) 0.0069(4) 0.0027(4) 0.0083(4)
O2 0.0534(5) 0.0224(4) 0.0366(5) -0.0009(3) -0.0064(4) -0.0005(3)

loop_
_atom_type_symbol
_atom_type_description
_atom_type_scat_dispersion_real
_atom_type_scat_dispersion_imag
_atom_type_scat_source
C C 0.0181 0.0091 'International Tables Vol C Tables 4.2.6.8 and 6.1.1.4'
H H 0.0000 0.0000 'International Tables Vol C Tables 4.2.6.8 and 6.1.1.4'
O O 0.0492 0.0322 'International Tables Vol C Tables 4.2.6.8 and 6.1.1.4'

loop_
_geom_angle_atom_site_label_1
_geom_angle_atom_site_label_2
_geom_angle_atom_site_label_3
_geom_angle
C10 C1 C14 117.91(9)
C10 C1 C3 114.95(9)
C14 C1 C3 121.37(9)
C10 C1 C2 115.60(9)
C14 C1 C2 119.30(9)
C3 C1 C2 50.35(7)
C3 C2 C12 153.99(11)
C3 C2 C1 64.81(8)
C12 C2 C1 141.16(10)
C2 C3 C4 154.00(11)
C2 C3 C1 64.84(8)
C4 C3 C1 140.48(10)
C5 C4 C9 119.16(10)
C5 C4 C3 120.26(10)
C9 C4 C3 120.47(10)
C6 C5 C4 120.38(10)
C6 C5 H5A 119.8
C4 C5 H5A 119.8
C7 C6 C5 120.13(11)
C7 C6 H6A 119.9
C5 C6 H6A 119.9
C6 C7 C8 119.80(11)
C6 C7 H7A 120.1
C8 C7 H7A 120.1
C9 C8 C7 120.42(11)
C9 C8 H8A 119.8
C7 C8 H8A 119.8
C8 C9 C4 120.09(11)
C8 C9 H9A 120.0
C4 C9 H9A 120.0
O1 C10 O2 123.23(10)
O1 C10 C1 124.61(10)
O2 C10 C1 112.16(9)
O2 C11 H11A 109.5
O2 C11 H11B 109.5
H11A C11 H11B 109.5
O2 C11 H11C 109.5
H11A C11 H11C 109.5
H11B C11 H11C 109.5
C2 C12 C13 112.83(10)
C2 C12 H12A 109.0
C13 C12 H12A 109.0
C2 C12 H12B 109.0
C13 C12 H12B 109.0
H12A C12 H12B 107.8
C12 C13 H13A 109.5
C12 C13 H13B 109.5
H13A C13 H13B 109.5
C12 C13 H13C 109.5
H13A C13 H13C 109.5
H13B C13 H13C 109.5
C19 C14 C15 118.38(10)
C19 C14 C1 121.93(10)
C15 C14 C1 119.64(10)
C16 C15 C14 120.96(11)
C16 C15 H15A 119.5
C14 C15 H15A 119.5
C17 C16 C15 120.01(12)
C17 C16 H16A 120.0
C15 C16 H16A 120.0
C18 C17 C16 119.65(11)
C18 C17 H17A 120.2
C16 C17 H17A 120.2
C17 C18 C19 120.38(11)
C17 C18 H18A 119.8
C19 C18 H18A 119.8
C18 C19 C14 120.62(11)
C18 C19 H19A 119.7
C14 C19 H19A 119.7
C10 O2 C11 116.12(9)

loop_
_geom_bond_atom_site_label_1
_geom_bond_atom_site_label_2
_geom_bond_distance
C1 C10 1.5023(15)
C1 C14 1.5064(15)
C1 C3 1.5188(15)
C1 C2 1.5192(15)
C2 C3 1.2924(16)
C2 C12 1.4764(16)
C3 C4 1.4493(15)
C4 C5 1.3932(16)
C4 C9 1.3971(16)
C5 C6 1.3851(17)
C5 H5A 0.9500
C6 C7 1.3833(17)
C6 H6A 0.9500
C7 C8 1.3879(17)
C7 H7A 0.9500
C8 C9 1.3807(17)
C8 H8A 0.9500
C9 H9A 0.9500
C10 O1 1.2057(14)
C10 O2 1.3390(14)
C11 O2 1.4461(15)
C11 H11A 0.9800
C11 H11B 0.9800
C11 H11C 0.9800
C12 C13 1.5174(17)
C12 H12A 0.9900
C12 H12B 0.9900
C13 H13A 0.9800
C13 H13B 0.9800
C13 H13C 0.9800
C14 C19 1.3907(16)
C14 C15 1.3927(16)
C15 C16 1.3861(17)
C15 H15A 0.9500
C16 C17 1.3842(18)
C16 H16A 0.9500
C17 C18 1.3801(18)
C17 H17A 0.9500
C18 C19 1.3885(17)
C18 H18A 0.9500
C19 H19A 0.9500

loop_
_geom_torsion_atom_site_label_1
_geom_torsion_atom_site_label_2
_geom_torsion_atom_site_label_3
_geom_torsion_atom_site_label_4
_geom_torsion
C10 C1 C2 C3 -102.14(11)
C14 C1 C2 C3 108.07(11)
C10 C1 C2 C12 75.90(18)
C14 C1 C2 C12 -73.88(18)
C3 C1 C2 C12 178.04(18)
C12 C2 C3 C4 -8.3(4)
C1 C2 C3 C4 168.9(2)
C12 C2 C3 C1 -177.2(3)
C10 C1 C3 C2 103.50(11)
C14 C1 C3 C2 -103.84(11)
C10 C1 C3 C4 -68.86(17)
C14 C1 C3 C4 83.80(17)
C2 C1 C3 C4 -172.36(17)
C2 C3 C4 C5 -169.2(2)
C1 C3 C4 C5 -5.2(2)
C2 C3 C4 C9 7.1(3)
C1 C3 C4 C9 171.18(13)
C9 C4 C5 C6 -0.64(16)
C3 C4 C5 C6 175.75(10)
C4 C5 C6 C7 -0.43(17)
C5 C6 C7 C8 0.88(17)
C6 C7 C8 C9 -0.25(17)
C7 C8 C9 C4 -0.83(17)
C5 C4 C9 C8 1.26(16)
C3 C4 C9 C8 -175.11(10)
C14 C1 C10 O1 169.76(10)
C3 C1 C10 O1 -36.58(15)
C2 C1 C10 O1 19.54(16)
C14 C1 C10 O2 -11.19(14)
C3 C1 C10 O2 142.47(9)
C2 C1 C10 O2 -161.41(9)
C3 C2 C12 C13 -7.4(3)
C1 C2 C12 C13 176.67(13)
C10 C1 C14 C19 108.57(12)
C3 C1 C14 C19 -43.32(15)
C2 C1 C14 C19 -102.34(12)
C10 C1 C14 C15 -73.75(13)
C3 C1 C14 C15 134.36(11)
C2 C1 C14 C15 75.34(13)
C19 C14 C15 C16 -0.33(17)
C1 C14 C15 C16 -178.09(11)
C14 C15 C16 C17 0.12(18)
C15 C16 C17 C18 0.08(18)
C16 C17 C18 C19 -0.07(18)
C17 C18 C19 C14 -0.14(18)
C15 C14 C19 C18 0.34(16)
C1 C14 C19 C18 178.04(10)
O1 C10 O2 C11 1.38(16)
C1 C10 O2 C11 -177.69(10)
